data_2204331
loop_
_publ_author_name
'Zhang, Xian-Fa'
'Gao, Shan'
'Huo, Li-Hua'
'Lu, Zhen-Zhong'
'Zhao, Hui'

_publ_section_title
;
 Dichlorotetrakis(3-hydroxypyridine-\k<i>N</i>)nickel(II)
;
_journal_issue 10
_journal_name_full 'Acta Crystallographica Section E'
_journal_page_first m1367
_journal_page_last m1369
_journal_paper_doi 10.1107/S1600536804021245
_journal_volume 60
_journal_year 2004
_chemical_formula_iupac '[Ni Cl2 (C5 H5 N O)4]'
_chemical_formula_moiety 'C20 H20 Cl2 N4 Ni O4'
_chemical_formula_sum 'C20 H20 Cl2 N4 Ni O4'
_chemical_formula_weight 509.99
_chemical_name_systematic
;
Dichlorotetrakis(3-hydroxypyridine-\kN)nickel(II)
;
_space_group_IT_number 54
_symmetry_cell_setting orthorhombic
_symmetry_space_group_name_Hall '-P 2a 2ac'
_symmetry_space_group_name_H-M 'P c c a'
_atom_sites_solution_hydrogens geom
_atom_sites_solution_primary direct
_atom_sites_solution_secondary difmap
_cell_angle_alpha 90.00
_cell_angle_beta 90.00
_cell_angle_gamma 90.00
_cell_formula_units_Z 4
_cell_length_a 15.701(3)
_cell_length_b 7.6110(15)
_cell_length_c 18.606(4)
_cell_measurement_reflns_used 11124
_cell_measurement_temperature 293(2)
_cell_measurement_theta_max 27.48
_cell_measurement_theta_min 3.38
_cell_volume 2223.4(8)
_computing_cell_refinement RAPID-AUTO
_computing_data_collection 'RAPID-AUTO (Rigaku, 1998)'
_computing_data_reduction 'CrystalStructure (Rigaku/MSC, 2002)'
_computing_molecular_graphics 'ORTEPII (Johnson, 1976)'
_computing_publication_material SHELXL97
_computing_structure_refinement 'SHELXL97 (Sheldrick, 1997)'
_computing_structure_solution 'SHELXS97 (Sheldrick, 1997)'
_diffrn_ambient_temperature 293(2)
_diffrn_detector_area_resol_mean 10
_diffrn_measured_fraction_theta_full 0.995
_diffrn_measured_fraction_theta_max 0.995
_diffrn_measurement_device_type 'Rigaku R-AXIS RAPID'
_diffrn_measurement_method \w
_diffrn_radiation_monochromator graphite
_diffrn_radiation_source 'fine-focus sealed tube'
_diffrn_radiation_type MoK\a
_diffrn_radiation_wavelength 0.71073
_diffrn_reflns_av_R_equivalents 0.0638
_diffrn_reflns_av_sigmaI/netI 0.0305
_diffrn_reflns_limit_h_max 20
_diffrn_reflns_limit_h_min -20
_diffrn_reflns_limit_k_max 9
_diffrn_reflns_limit_k_min -9
_diffrn_reflns_limit_l_max 23
_diffrn_reflns_limit_l_min -24
_diffrn_reflns_number 19465
_diffrn_reflns_theta_full 27.47
_diffrn_reflns_theta_max 27.47
_diffrn_reflns_theta_min 3.17
_diffrn_standards_decay_% 0
_diffrn_standards_interval_count 0
_diffrn_standards_interval_time 0
_diffrn_standards_number 0
_exptl_absorpt_coefficient_mu 1.147
_exptl_absorpt_correction_T_max 0.762
_exptl_absorpt_correction_T_min 0.638
_exptl_absorpt_correction_type multi-scan
_exptl_absorpt_process_details '(ABSCOR; Higashi, 1995)'
_exptl_crystal_colour green
_exptl_crystal_density_diffrn 1.524
_exptl_crystal_density_method 'not measured'
_exptl_crystal_description prism
_exptl_crystal_F_000 1048
_exptl_crystal_size_max 0.42
_exptl_crystal_size_mid 0.32
_exptl_crystal_size_min 0.24
_refine_diff_density_max 0.478
_refine_diff_density_min -0.293
_refine_ls_extinction_method none
_refine_ls_goodness_of_fit_ref 1.084
_refine_ls_hydrogen_treatment mixed
_refine_ls_matrix_type full
_refine_ls_number_parameters 147
_refine_ls_number_reflns 2539
_refine_ls_number_restraints 2
_refine_ls_restrained_S_all 1.084
_refine_ls_R_factor_all 0.0683
_refine_ls_R_factor_gt 0.0474
_refine_ls_shift/su_max 0.000
_refine_ls_shift/su_mean 0.000
_refine_ls_structure_factor_coef Fsqd
_refine_ls_weighting_details 'calc w = 1/[\s^2^(Fo^2^)+(0.0482P)^2^+1.2106P] where P = (Fo^2^+2Fc^2^)/3'
_refine_ls_weighting_scheme calc
_refine_ls_wR_factor_gt 0.0978
_refine_ls_wR_factor_ref 0.1052
_reflns_number_gt 1944
_reflns_number_total 2539
_reflns_threshold_expression I>2\s(I)
_cod_data_source_file er6000.cif
_cod_data_source_block I
_cod_depositor_comments
;
The following automatic conversions were performed:
'_symmetry_cell_setting' value 'Orthorhombic' changed to 'orthorhombic'
according to '/home/saulius/struct/CIF-dictionaries/cif_core.dic'
dictionary named 'cif_core.dic' version 2.4.1 from 2010-06-29.

Automatic conversion script
Id: cif_fix_enum 1527 2010-12-29 10:47:43Z saulius 

The following automatic conversions were performed:

'_symmetry_cell_setting' value 'Orthorhombic' changed to
'orthorhombic' according to
/home/saulius/struct/CIF-dictionaries/cif_core.dic dictionary named
'cif_core.dic' version 2.4.1 from 2010-06-29.

Automatic conversion script
Id: cif_fix_values 1715 2011-07-08 13:25:40Z adriana 
;
_cod_database_code 2204331
_cod_database_fobs_code 2204331

loop_
_symmetry_equiv_pos_as_xyz
'x, y, z'
'-x+1/2, -y, z'
'-x, y, -z+1/2'
'x+1/2, -y, -z+1/2'
'-x, -y, -z'
'x-1/2, y, -z'
'x, -y, z-1/2'
'-x-1/2, y, z-1/2'

loop_
_atom_site_label
_atom_site_fract_x
_atom_site_fract_y
_atom_site_fract_z
_atom_site_U_iso_or_equiv
_atom_site_adp_type
_atom_site_calc_flag
_atom_site_refinement_flags
_atom_site_occupancy
_atom_site_type_symbol
Ni1 0.7500 0.0000 0.37573(2) 0.02804(14) Uani d S 1 Ni
Cl1 0.85279(4) 0.24969(9) 0.37765(3) 0.03824(18) Uani d . 1 Cl
O1 0.45757(13) 0.2388(3) 0.48538(10) 0.0485(5) Uani d D 1 O
H11 0.429(2) 0.258(5) 0.5231(12) 0.073 Uiso d D 1 H
O2 0.61294(19) 0.5629(3) 0.23570(11) 0.0641(7) Uani d D 1 O
H12 0.623(3) 0.619(5) 0.2742(14) 0.096 Uiso d D 1 H
N1 0.67860(13) 0.1340(3) 0.45487(11) 0.0321(5) Uani d . 1 N
N2 0.67759(14) 0.1258(3) 0.29400(10) 0.0323(5) Uani d . 1 N
C1 0.59407(16) 0.1487(3) 0.44856(12) 0.0310(5) Uani d . 1 C
H1 0.5682 0.1015 0.4079 0.037 Uiso calc R 1 H
C2 0.54285(17) 0.2302(3) 0.49919(13) 0.0328(5) Uani d . 1 C
C3 0.58076(18) 0.2961(4) 0.56023(14) 0.0403(7) Uani d . 1 C
H3 0.5483 0.3484 0.5961 0.048 Uiso calc R 1 H
C4 0.66840(19) 0.2826(4) 0.56691(15) 0.0464(7) Uani d . 1 C
H4 0.6954 0.3280 0.6073 0.056 Uiso calc R 1 H
C5 0.71553(18) 0.2022(4) 0.51405(14) 0.0405(6) Uani d . 1 C
H5 0.7743 0.1946 0.5192 0.049 Uiso calc R 1 H
C6 0.66498(16) 0.3007(3) 0.29309(13) 0.0318(5) Uani d . 1 C
H6 0.6845 0.3667 0.3318 0.038 Uiso calc R 1 H
C7 0.62442(19) 0.3871(4) 0.23750(14) 0.0396(6) Uani d . 1 C
C8 0.5957(2) 0.2883(4) 0.18033(15) 0.0537(9) Uani d . 1 C
H8 0.5689 0.3418 0.1415 0.064 Uiso calc R 1 H
C9 0.6074(2) 0.1086(4) 0.18172(15) 0.0535(8) Uani d . 1 C
H9 0.5876 0.0398 0.1439 0.064 Uiso calc R 1 H
C10 0.6478(2) 0.0320(4) 0.23845(14) 0.0426(7) Uani d . 1 C
H10 0.6550 -0.0893 0.2386 0.051 Uiso calc R 1 H

loop_
_atom_site_aniso_label
_atom_site_aniso_U_11
_atom_site_aniso_U_22
_atom_site_aniso_U_33
_atom_site_aniso_U_12
_atom_site_aniso_U_13
_atom_site_aniso_U_23
Ni1 0.0320(2) 0.0324(2) 0.0197(2) 0.00459(19) 0.000 0.000
Cl1 0.0418(3) 0.0417(4) 0.0313(3) -0.0049(3) -0.0059(3) 0.0080(3)
O1 0.0381(10) 0.0754(15) 0.0321(9) 0.0137(10) 0.0033(9) -0.0028(10)
O2 0.121(2) 0.0323(12) 0.0393(11) 0.0132(13) -0.0272(13) -0.0024(9)
N1 0.0346(11) 0.0381(13) 0.0236(9) 0.0029(9) -0.0001(9) -0.0028(9)
N2 0.0394(12) 0.0341(12) 0.0235(9) 0.0044(9) -0.0050(9) -0.0014(9)
C1 0.0358(13) 0.0342(14) 0.0230(11) 0.0015(11) -0.0017(10) -0.0017(10)
C2 0.0378(13) 0.0324(14) 0.0283(12) 0.0047(11) 0.0041(11) 0.0035(10)
C3 0.0479(16) 0.0429(17) 0.0301(12) -0.0007(13) 0.0106(12) -0.0105(11)
C4 0.0513(17) 0.058(2) 0.0299(13) -0.0088(14) -0.0011(13) -0.0176(13)
C5 0.0383(14) 0.0527(18) 0.0307(12) -0.0021(13) -0.0028(12) -0.0076(12)
C6 0.0396(14) 0.0324(14) 0.0234(11) 0.0013(11) -0.0037(11) -0.0025(10)
C7 0.0584(17) 0.0300(14) 0.0304(12) 0.0038(13) -0.0073(13) -0.0005(11)
C8 0.086(2) 0.0423(19) 0.0326(14) 0.0099(16) -0.0255(16) -0.0008(13)
C9 0.084(2) 0.0422(18) 0.0347(14) 0.0047(16) -0.0242(16) -0.0102(13)
C10 0.0626(18) 0.0310(15) 0.0343(13) 0.0055(13) -0.0119(14) -0.0061(11)

loop_
_atom_type_symbol
_atom_type_description
_atom_type_scat_dispersion_real
_atom_type_scat_dispersion_imag
_atom_type_scat_source
C C 0.0033 0.0016 'International Tables Vol C Tables 4.2.6.8 and 6.1.1.4'
H H 0.0000 0.0000 'International Tables Vol C Tables 4.2.6.8 and 6.1.1.4'
N N 0.0061 0.0033 'International Tables Vol C Tables 4.2.6.8 and 6.1.1.4'
O O 0.0106 0.0060 'International Tables Vol C Tables 4.2.6.8 and 6.1.1.4'
Cl Cl 0.1484 0.1585 'International Tables Vol C Tables 4.2.6.8 and 6.1.1.4'
Ni Ni 0.3393 1.1124 'International Tables Vol C Tables 4.2.6.8 and 6.1.1.4'

loop_
_geom_angle_atom_site_label_1
_geom_angle_atom_site_label_2
_geom_angle_atom_site_label_3
_geom_angle_site_symmetry_1
_geom_angle_site_symmetry_3
_geom_angle
_geom_angle_publ_flag
Cl1 Ni1 Cl1 . 2_655 178.36(3) yes
N1 Ni1 N1 2_655 . 91.67(11) yes
N1 Ni1 N2 2_655 2_655 89.85(8) yes
N1 Ni1 N2 . 2_655 177.84(9) yes
N2 Ni1 N2 2_655 . 88.68(11) yes
N1 Ni1 Cl1 2_655 . 90.83(6) yes
N1 Ni1 Cl1 . . 88.02(6) yes
N2 Ni1 Cl1 2_655 . 90.42(6) yes
N2 Ni1 Cl1 . . 90.76(6) yes
N1 Ni1 Cl1 2_655 2_655 88.02(6) no
N1 Ni1 Cl1 . 2_655 90.83(6) no
N1 Ni1 N2 2_655 . 177.84(8) no
N1 Ni1 N2 . . 89.85(8) no
N1 C1 C2 . . 123.6(2) no
N1 C1 H1 . . 118.2 no
N1 C5 C4 . . 121.6(3) no
N1 C5 H5 . . 119.2 no
N2 Ni1 Cl1 2_655 2_655 90.76(6) no
N2 Ni1 Cl1 . 2_655 90.42(6) no
N2 C6 C7 . . 123.2(2) no
N2 C6 H6 . . 118.4 no
N2 C10 C9 . . 122.1(3) no
N2 C10 H10 . . 118.9 no
O1 C2 C3 . . 124.2(2) no
O1 C2 C1 . . 117.6(2) no
O2 C7 C8 . . 118.5(2) no
O2 C7 C6 . . 123.5(2) no
C1 N1 C5 . . 117.8(2) no
C1 N1 Ni1 . . 120.38(16) no
C2 O1 H11 . . 112(3) no
C2 C1 H1 . . 118.2 no
C2 C3 C4 . . 118.4(2) no
C2 C3 H3 . . 120.8 no
C3 C2 C1 . . 118.2(2) no
C3 C4 H4 . . 119.9 no
C4 C3 H3 . . 120.8 no
C4 C5 H5 . . 119.2 no
C5 N1 Ni1 . . 121.77(18) no
C5 C4 C3 . . 120.2(3) no
C5 C4 H4 . . 119.9 no
C6 N2 Ni1 . . 122.20(16) no
C7 O2 H12 . . 117(3) no
C7 C6 H6 . . 118.4 no
C7 C8 C9 . . 118.9(3) no
C7 C8 H8 . . 120.6 no
C8 C7 C6 . . 118.0(3) no
C8 C9 H9 . . 120.0 no
C9 C8 H8 . . 120.6 no
C9 C10 H10 . . 118.9 no
C10 C9 C8 . . 120.0(3) no
C10 C9 H9 . . 120.0 no
C10 N2 C6 . . 117.7(2) no
C10 N2 Ni1 . . 119.89(18) no

loop_
_geom_bond_atom_site_label_1
_geom_bond_atom_site_label_2
_geom_bond_site_symmetry_2
_geom_bond_distance
_geom_bond_publ_flag
Ni1 Cl1 . 2.4935(8) yes
Ni1 N1 . 2.113(2) yes
Ni1 N2 . 2.126(2) yes
O1 C2 . 1.365(3) yes
O2 C7 . 1.351(4) yes
Ni1 Cl1 2_655 2.4935(8) no
Ni1 N1 2_655 2.113(2) no
Ni1 N2 2_655 2.126(2) no
N1 C1 . 1.337(3) no
N1 C5 . 1.348(3) no
N2 C6 . 1.346(3) no
N2 C10 . 1.340(3) no
O1 H11 . 0.85(3) no
O2 H12 . 0.85(3) no
C1 C2 . 1.385(3) no
C1 H1 . 0.9300 no
C2 C3 . 1.377(4) no
C3 C4 . 1.385(4) no
C3 H3 . 0.9300 no
C4 C5 . 1.374(4) no
C4 H4 . 0.9300 no
C5 H5 . 0.9300 no
C6 C7 . 1.381(3) no
C6 H6 . 0.9300 no
C7 C8 . 1.379(4) no
C8 C9 . 1.380(4) no
C8 H8 . 0.9300 no
C9 C10 . 1.363(4) no
C9 H9 . 0.9300 no
C10 H10 . 0.9300 no

loop_
_geom_hbond_atom_site_label_D
_geom_hbond_atom_site_label_H
_geom_hbond_atom_site_label_A
_geom_hbond_site_symmetry_A
_geom_hbond_distance_DH
_geom_hbond_distance_HA
_geom_hbond_distance_DA
_geom_hbond_angle_DHA
_geom_hbond_publ_flag
O1 H11 Cl1 6_556 0.85(3) 2.20(3) 3.034(2) 168(4) yes
O2 H12 Cl1 2_665 0.85(3) 2.20(3) 3.050(2) 177(4) yes

loop_
_geom_torsion_atom_site_label_1
_geom_torsion_atom_site_label_2
_geom_torsion_atom_site_label_3
_geom_torsion_atom_site_label_4
_geom_torsion_site_symmetry_1
_geom_torsion
_geom_torsion_publ_flag
Ni1 N1 C1 C2 . 178.13(19) no
Ni1 N1 C5 C4 . -177.1(2) no
Ni1 N2 C6 C7 . 174.3(2) no
Ni1 N2 C10 C9 . -174.3(3) no
Cl1 Ni1 N1 C1 . 133.9(2) no
Cl1 Ni1 N1 C1 2_655 -47.3(2) no
Cl1 Ni1 N2 C6 . -38.15(19) no
Cl1 Ni1 N2 C6 2_655 140.71(19) no
Cl1 Ni1 N1 C5 . -48.3(2) no
Cl1 Ni1 N1 C5 2_655 130.5(2) no
Cl1 Ni1 N2 C10 . 137.2(2) no
Cl1 Ni1 N2 C10 2_655 -43.9(2) no
N1 Ni1 N1 C1 2_655 -135.3(2) no
N1 Ni1 N1 C5 2_655 42.47(18) no
N1 Ni1 N2 C10 . -134.8(2) no
N1 Ni1 N2 C6 . 49.9(2) no
N1 C1 C2 O1 . 178.8(2) no
N1 C1 C2 C3 . -1.7(4) no
N2 Ni1 N1 C1 . 43.1(2) no
N2 Ni1 N1 C5 . -139.1(2) no
N2 Ni1 N2 C6 2_655 -128.5(2) no
N2 Ni1 N2 C10 2_655 46.81(19) no
N2 C6 C7 O2 . -178.8(3) no
N2 C6 C7 C8 . 0.0(4) no
O1 C2 C3 C4 . -178.5(3) no
O2 C7 C8 C9 . 179.9(3) no
C1 C2 C3 C4 . 2.0(4) no
C1 N1 C5 C4 . 0.7(4) no
C2 C3 C4 C5 . -1.1(5) no
C3 C4 C5 N1 . -0.3(5) no
C5 N1 C1 C2 . 0.3(4) no
C6 N2 C10 C9 . 1.2(4) no
C6 C7 C8 C9 . 1.1(5) no
C7 C8 C9 C10 . -1.0(6) no
C8 C9 C10 N2 . -0.2(5) no
C10 N2 C6 C7 . -1.1(4) no
